data_4118269
loop_
_publ_author_name
'Ming Li'
'A. Dieter Schl\"uter'
'Junji Sakamoto'

_publ_section_title
;
 Solid-State Photopolymerization of a Shape-Persistent Macrocycle with Two
 1,8-Diazaanthracene Units in a Single Crystal
;
_journal_name_full 'Journal of the American Chemical Society'
_journal_page_first 11721
_journal_page_last 11725
_journal_paper_doi 10.1021/ja3038905
_journal_volume 134
_journal_year 2012
_chemical_formula_sum 'C188 H68 Cl28 N12 O5'
_chemical_formula_weight 3567.14
_chemical_name_systematic
; 
 ? 
;
_space_group_IT_number 15
_symmetry_cell_setting monoclinic
_symmetry_space_group_name_Hall '-C 2yc'
_symmetry_space_group_name_H-M 'C 1 2/c 1'
_atom_sites_solution_hydrogens geom
_atom_sites_solution_primary direct
_atom_sites_solution_secondary difmap
_audit_creation_method SHELXL-97
_cell_angle_alpha 90.00
_cell_angle_beta 131.806(2)
_cell_angle_gamma 90.00
_cell_formula_units_Z 4
_cell_length_a 22.3446(8)
_cell_length_b 29.3622(16)
_cell_length_c 16.6429(6)
_cell_measurement_temperature 100(2)
_cell_volume 8139.2(7)
_computing_structure_refinement 'SHELXL-97 (Sheldrick, 1997)'
_computing_structure_solution 'SHELXS-97 (Sheldrick, 1990)'
_diffrn_ambient_temperature 100(2)
_diffrn_measured_fraction_theta_full 0.999
_diffrn_measured_fraction_theta_max 0.999
_diffrn_radiation_monochromator graphite
_diffrn_radiation_source 'fine-focus sealed tube'
_diffrn_radiation_type MoK\a
_diffrn_radiation_wavelength 0.71073
_diffrn_reflns_av_R_equivalents 0.0339
_diffrn_reflns_av_sigmaI/netI 0.0257
_diffrn_reflns_limit_h_max 29
_diffrn_reflns_limit_h_min -29
_diffrn_reflns_limit_k_max 38
_diffrn_reflns_limit_k_min -38
_diffrn_reflns_limit_l_max 21
_diffrn_reflns_limit_l_min -21
_diffrn_reflns_number 67156
_diffrn_reflns_theta_full 27.54
_diffrn_reflns_theta_max 27.54
_diffrn_reflns_theta_min 2.15
_exptl_absorpt_coefficient_mu 1.061
_exptl_absorpt_correction_T_max 0.8833
_exptl_absorpt_correction_T_min 0.8486
_exptl_crystal_density_diffrn 2.911
_exptl_crystal_F_000 7184
_exptl_crystal_size_max 0.16
_exptl_crystal_size_mid 0.12
_exptl_crystal_size_min 0.12
_refine_diff_density_max 1.746
_refine_diff_density_min -1.791
_refine_diff_density_rms 0.134
_refine_ls_extinction_method none
_refine_ls_goodness_of_fit_ref 1.756
_refine_ls_hydrogen_treatment mixed
_refine_ls_matrix_type full
_refine_ls_number_parameters 558
_refine_ls_number_reflns 9374
_refine_ls_number_restraints 0
_refine_ls_restrained_S_all 1.756
_refine_ls_R_factor_all 0.1531
_refine_ls_R_factor_gt 0.1203
_refine_ls_shift/su_max 14.018
_refine_ls_shift/su_mean 0.152
_refine_ls_structure_factor_coef Fsqd
_refine_ls_weighting_details 'calc w=1/[\s^2^(Fo^2^)+(0.2000P)^2^+0.0000P] where P=(Fo^2^+2Fc^2^)/3'
_refine_ls_weighting_scheme calc
_refine_ls_wR_factor_gt 0.3910
_refine_ls_wR_factor_ref 0.4261
_reflns_number_gt 6595
_reflns_number_total 9374
_reflns_threshold_expression >2sigma(I)
_cod_data_source_file ja3038905_si_005.cif
_cod_data_source_block mo_sc210312_0ma
_cod_original_cell_volume 8139.2(6)
_cod_database_code 4118269

loop_
_symmetry_equiv_pos_as_xyz
'x, y, z'
'-x, y, -z+1/2'
'x+1/2, y+1/2, z'
'-x+1/2, y+1/2, -z+1/2'
'-x, -y, -z'
'x, -y, z-1/2'
'-x+1/2, -y+1/2, -z'
'x+1/2, -y+1/2, z-1/2'

loop_
_atom_site_label
_atom_site_type_symbol
_atom_site_fract_x
_atom_site_fract_y
_atom_site_fract_z
_atom_site_U_iso_or_equiv
_atom_site_adp_type
_atom_site_occupancy
_atom_site_symmetry_multiplicity
_atom_site_calc_flag
_atom_site_refinement_flags
_atom_site_disorder_assembly
_atom_site_disorder_group
Cl00 Cl 0.52511(10) 0.40114(6) 0.64696(19) 0.0927(8) Uani 1 1 d . . .
Cl02 Cl 0.59943(10) 0.45129(6) 0.8444(2) 0.1226(12) Uani 1 1 d . . .
C0AA C 0.8089(3) 0.84423(14) 0.4572(4) 0.0394(11) Uani 1 1 d . . .
Cl2 Cl 0.3827(6) 0.6113(3) 0.5229(9) 0.093(3) Uani 0.243(5) 1 d P A 2
Cl3 Cl 0.4208(3) 0.57944(15) 0.5775(3) 0.1293(16) Uani 0.757(5) 1 d P A 1
Cl1S Cl 0.3924(3) 0.57457(14) 0.7181(4) 0.1260(15) Uani 0.757(5) 1 d P A 1
O1 O 0.9947(2) 0.19736(10) 0.9075(3) 0.0444(9) Uani 1 1 d . . .
Cl2S Cl 0.4898(4) 0.5287(3) 0.5570(6) 0.076(2) Uani 0.243(5) 1 d P A 2
C1 C 0.9508(4) 0.17404(19) 0.9270(6) 0.0629(17) Uani 1 1 d . . .
C2 C 0.9985(3) 0.24363(13) 0.9149(3) 0.0297(9) Uani 1 1 d . . .
C3 C 1.0410(3) 0.26523(14) 0.8923(4) 0.0398(11) Uani 1 1 d . . .
C4 C 1.0476(3) 0.31197(14) 0.8986(4) 0.0397(11) Uani 1 1 d . . .
C5 C 1.0128(3) 0.33850(13) 0.9271(3) 0.0279(9) Uani 1 1 d . . .
C6 C 1.0213(3) 0.38935(12) 0.9325(3) 0.0263(9) Uani 1 1 d . . .
C7 C 0.9623(2) 0.41572(13) 0.8424(3) 0.0257(8) Uani 1 1 d . . .
C8 C 0.9756(2) 0.46281(12) 0.8481(3) 0.0225(8) Uani 1 1 d . . .
C9 C 0.9173(2) 0.49218(13) 0.7533(3) 0.0236(8) Uani 1 1 d . . .
C10 C 0.9279(2) 0.53889(13) 0.7639(3) 0.0281(9) Uani 1 1 d . . .
C11 C 0.8758(2) 0.56693(14) 0.6731(3) 0.0285(9) Uani 1 1 d . . .
C12 C 0.8874(2) 0.61506(14) 0.6819(3) 0.0308(9) Uani 1 1 d . . .
C13 C 0.8946(2) 0.65588(14) 0.6863(3) 0.0295(9) Uani 1 1 d . . .
C14 C 0.8955(2) 0.70403(14) 0.6779(3) 0.0276(9) Uani 1 1 d . . .
C15 C 0.8559(2) 0.72333(12) 0.5737(3) 0.0251(8) Uani 1 1 d . . .
C16 C 0.8193(2) 0.69666(13) 0.4828(3) 0.0252(8) Uani 1 1 d . . .
C17 C 0.7788(2) 0.71676(13) 0.3829(3) 0.0270(9) Uani 1 1 d . . .
C18 C 0.7379(3) 0.68976(14) 0.2860(4) 0.0334(10) Uani 1 1 d . . .
C19 C 0.7441(3) 0.64145(15) 0.2921(3) 0.0343(10) Uani 1 1 d . . .
C20 C 1.2497(3) 0.60077(15) 1.2055(3) 0.0358(10) Uani 1 1 d . . .
C21 C 1.2424(3) 0.55208(14) 1.2058(3) 0.0328(9) Uani 1 1 d . . .
C22 C 1.1731(3) 0.52954(14) 1.1174(3) 0.0342(10) Uani 1 1 d . . .
C23 C 1.1680(3) 0.48231(13) 1.1169(3) 0.0271(9) Uani 1 1 d . . .
C24 C 1.0965(3) 0.45786(12) 1.0228(3) 0.0259(8) Uani 1 1 d . . .
C25 C 1.0892(3) 0.41055(13) 1.0244(3) 0.0316(9) Uani 1 1 d . . .
C26 C 0.9701(2) 0.31665(13) 0.9490(3) 0.0279(9) Uani 1 1 d . . .
C27 C 0.9629(3) 0.26931(14) 0.9434(3) 0.0299(9) Uani 1 1 d . . .
C28 C 1.3052(3) 0.52733(16) 1.2955(4) 0.0444(12) Uani 1 1 d . . .
C29 C 1.2998(3) 0.48026(18) 1.2941(4) 0.0546(15) Uani 1 1 d . . .
C30 C 1.2325(3) 0.45770(16) 1.2057(4) 0.0404(11) Uani 1 1 d . . .
C31 C 1.2279(4) 0.4060(2) 1.1969(7) 0.106(4) Uani 1 1 d . . .
C32 C 1.1533(5) 0.38475(16) 1.1259(4) 0.088(3) Uani 1 1 d . . .
C33 C 0.6966(3) 0.71254(17) 0.1898(4) 0.0448(12) Uani 1 1 d . . .
C34 C 0.6980(4) 0.76108(17) 0.1914(4) 0.0475(13) Uani 1 1 d . . .
C35E C 0.5405(3) 0.40361(18) 0.7684(7) 0.088(3) Uani 1 1 d . . .
N35 N 0.7347(3) 0.78641(13) 0.2749(3) 0.0393(9) Uani 1 1 d . . .
C36 C 0.7753(2) 0.76546(13) 0.3738(4) 0.0299(9) Uani 1 1 d . . .
C37 C 0.8131(2) 0.79263(13) 0.4646(4) 0.0291(9) Uani 1 1 d . . .
C38 C 0.8539(2) 0.77206(13) 0.5654(3) 0.0268(9) Uani 1 1 d . . .
N39 N 0.89085(19) 0.80004(12) 0.6549(3) 0.0340(9) Uani 1 1 d . . .
C40 C 0.9262(3) 0.78000(16) 0.7469(4) 0.0397(11) Uani 1 1 d . . .
C41 C 0.9302(3) 0.73283(16) 0.7637(4) 0.0378(11) Uani 1 1 d . . .
C42 C 0.8855(3) 0.39617(15) 0.7432(4) 0.0390(11) Uani 1 1 d . . .
C43 C 0.8522(3) 0.42143(15) 0.6423(4) 0.0427(12) Uani 1 1 d . . .
C44 C 0.8551(2) 0.47263(13) 0.6536(3) 0.0273(8) Uani 1 1 d . . .
C45 C 0.8019(3) 0.50094(15) 0.5639(4) 0.0358(10) Uani 1 1 d . . .
C46 C 0.8122(3) 0.54752(15) 0.5730(4) 0.0330(9) Uani 1 1 d . . .
N47 N 1.0405(2) 0.48355(10) 0.9361(3) 0.0237(7) Uani 1 1 d . . .
C48 C 0.1771(7) 0.7369(4) 0.3496(11) 0.116(4) Uani 1 1 d . . .
C49 C 0.2790(9) 0.7233(6) 0.5543(14) 0.140(5) Uani 1 1 d . . .
C50 C 0.2269(5) 0.7209(4) 0.4369(7) 0.079(2) Uani 1 1 d . . .
C51 C 0.1776(8) 0.8004(6) 0.3662(10) 0.136(5) Uani 1 1 d . . .
C52 C 0.2726(11) 0.6894(5) 0.5130(15) 0.160(7) Uani 1 1 d . . .
C1A C 0.4420(18) 0.5824(9) 0.746(2) 0.0771(17) Uiso 0.243(5) 1 d P A 2
C1B C 0.4708(4) 0.5679(3) 0.7201(6) 0.0771(17) Uiso 0.757(5) 1 d P . 1

loop_
_atom_site_aniso_label
_atom_site_aniso_U_11
_atom_site_aniso_U_22
_atom_site_aniso_U_33
_atom_site_aniso_U_23
_atom_site_aniso_U_13
_atom_site_aniso_U_12
Cl00 0.0453(9) 0.0641(11) 0.1115(16) 0.0361(10) 0.0284(10) -0.0079(7)
Cl02 0.0366(9) 0.0375(9) 0.145(2) 0.0017(9) -0.0016(11) -0.0158(6)
C0AA 0.033(2) 0.0166(19) 0.057(3) 0.0110(18) 0.025(2) 0.0025(16)
Cl2 0.099(6) 0.072(5) 0.122(7) 0.048(5) 0.079(6) 0.039(5)
Cl3 0.144(4) 0.126(3) 0.101(3) -0.020(2) 0.074(3) -0.018(3)
Cl1S 0.132(3) 0.107(3) 0.169(4) -0.024(2) 0.113(3) -0.018(2)
O1 0.064(2) 0.0177(14) 0.056(2) -0.0046(13) 0.042(2) -0.0019(14)
Cl2S 0.058(4) 0.093(6) 0.063(4) 0.007(4) 0.034(4) 0.013(4)
C1 0.092(5) 0.032(3) 0.092(5) -0.011(3) 0.073(4) -0.011(3)
C2 0.040(2) 0.0164(18) 0.025(2) -0.0007(14) 0.018(2) 0.0037(15)
C3 0.066(3) 0.021(2) 0.052(3) 0.0008(18) 0.048(3) 0.0059(19)
C4 0.070(3) 0.021(2) 0.046(3) 0.0056(18) 0.045(3) 0.008(2)
C5 0.041(2) 0.0165(17) 0.024(2) 0.0043(14) 0.021(2) 0.0056(15)
C6 0.044(2) 0.0152(17) 0.029(2) 0.0063(14) 0.028(2) 0.0096(15)
C7 0.032(2) 0.0209(18) 0.029(2) 0.0067(15) 0.0220(19) 0.0059(15)
C8 0.029(2) 0.0193(17) 0.026(2) 0.0065(14) 0.0211(18) 0.0059(14)
C9 0.027(2) 0.0219(18) 0.030(2) 0.0064(15) 0.0225(19) 0.0065(14)
C10 0.026(2) 0.0227(19) 0.035(2) 0.0122(16) 0.0198(19) 0.0079(15)
C11 0.024(2) 0.031(2) 0.032(2) 0.0146(16) 0.0192(19) 0.0092(15)
C12 0.023(2) 0.031(2) 0.030(2) 0.0143(16) 0.0144(19) 0.0089(16)
C13 0.0204(19) 0.029(2) 0.024(2) 0.0124(16) 0.0089(18) 0.0061(15)
C14 0.0155(17) 0.027(2) 0.028(2) 0.0061(15) 0.0092(17) 0.0011(14)
C15 0.0142(17) 0.0188(18) 0.030(2) 0.0074(14) 0.0095(17) 0.0003(13)
C16 0.0171(17) 0.0216(18) 0.028(2) 0.0090(15) 0.0115(17) 0.0020(14)
C17 0.026(2) 0.0205(19) 0.032(2) 0.0084(15) 0.0180(19) 0.0026(14)
C18 0.042(2) 0.025(2) 0.032(2) 0.0097(16) 0.024(2) 0.0060(17)
C19 0.040(2) 0.030(2) 0.023(2) 0.0058(16) 0.017(2) 0.0041(17)
C20 0.042(3) 0.034(2) 0.023(2) -0.0020(17) 0.019(2) 0.0010(18)
C21 0.044(3) 0.026(2) 0.029(2) 0.0007(16) 0.025(2) 0.0001(17)
C22 0.050(3) 0.0217(19) 0.026(2) 0.0022(15) 0.023(2) 0.0071(17)
C23 0.038(2) 0.0203(18) 0.024(2) 0.0054(14) 0.0214(19) 0.0044(15)
C24 0.036(2) 0.0192(18) 0.0211(19) 0.0049(14) 0.0187(19) 0.0071(15)
C25 0.046(3) 0.0185(18) 0.021(2) 0.0078(14) 0.019(2) 0.0122(16)
C26 0.031(2) 0.0196(18) 0.028(2) -0.0015(14) 0.0175(19) 0.0033(15)
C27 0.034(2) 0.024(2) 0.028(2) -0.0042(15) 0.019(2) -0.0002(16)
C28 0.047(3) 0.036(3) 0.034(3) 0.0123(19) 0.020(2) -0.004(2)
C29 0.039(3) 0.044(3) 0.045(3) 0.022(2) 0.013(3) -0.005(2)
C30 0.032(2) 0.032(2) 0.039(3) 0.0188(19) 0.016(2) 0.0007(18)
C31 0.034(3) 0.032(3) 0.112(6) 0.042(3) -0.010(4) -0.006(2)
C32 0.106(5) 0.014(2) 0.028(3) 0.0072(18) -0.003(3) 0.007(3)
C33 0.060(3) 0.036(3) 0.039(3) 0.019(2) 0.033(3) 0.018(2)
C34 0.065(4) 0.036(3) 0.043(3) 0.023(2) 0.037(3) 0.020(2)
C35E 0.031(3) 0.024(3) 0.118(6) 0.009(3) 0.012(4) 0.000(2)
N35 0.053(2) 0.0289(19) 0.040(2) 0.0189(16) 0.033(2) 0.0159(17)
C36 0.027(2) 0.023(2) 0.038(2) 0.0154(16) 0.021(2) 0.0073(15)
C37 0.0217(19) 0.0160(17) 0.045(2) 0.0089(16) 0.0206(19) 0.0031(14)
C38 0.0122(17) 0.0192(18) 0.035(2) 0.0040(15) 0.0103(17) 0.0006(13)
N39 0.0152(16) 0.0279(18) 0.039(2) -0.0016(15) 0.0096(16) -0.0022(13)
C40 0.020(2) 0.038(2) 0.035(3) -0.0046(19) 0.007(2) -0.0016(17)
C41 0.021(2) 0.036(2) 0.029(2) 0.0044(18) 0.0058(19) 0.0016(17)
C42 0.039(3) 0.026(2) 0.041(3) 0.0031(18) 0.022(2) -0.0023(18)
C43 0.049(3) 0.026(2) 0.034(3) 0.0044(18) 0.020(2) 0.0022(19)
C44 0.028(2) 0.0249(19) 0.028(2) 0.0063(15) 0.0186(19) 0.0053(15)
C45 0.035(2) 0.034(2) 0.033(2) 0.0089(18) 0.020(2) 0.0040(18)
C46 0.030(2) 0.030(2) 0.035(2) 0.0133(17) 0.020(2) 0.0080(16)
N47 0.0317(18) 0.0194(15) 0.0259(17) 0.0094(12) 0.0216(16) 0.0080(12)
C48 0.101(8) 0.160(11) 0.120(9) 0.039(8) 0.087(8) 0.036(7)
C49 0.151(13) 0.161(13) 0.168(15) -0.065(11) 0.131(13) -0.090(10)
C50 0.069(5) 0.109(7) 0.056(5) -0.032(4) 0.039(4) -0.027(5)
C51 0.105(9) 0.225(16) 0.084(8) -0.015(9) 0.065(7) -0.050(9)
C52 0.226(18) 0.115(10) 0.235(19) -0.085(12) 0.194(17) -0.106(12)

loop_
_atom_type_symbol
_atom_type_description
_atom_type_scat_dispersion_real
_atom_type_scat_dispersion_imag
_atom_type_scat_source
C C 0.0033 0.0016 'International Tables Vol C Tables 4.2.6.8 and 6.1.1.4'
H H 0.0000 0.0000 'International Tables Vol C Tables 4.2.6.8 and 6.1.1.4'
N N 0.0061 0.0033 'International Tables Vol C Tables 4.2.6.8 and 6.1.1.4'
O O 0.0106 0.0060 'International Tables Vol C Tables 4.2.6.8 and 6.1.1.4'
Cl Cl 0.1484 0.1585 'International Tables Vol C Tables 4.2.6.8 and 6.1.1.4'

loop_
_geom_angle_atom_site_label_1
_geom_angle_atom_site_label_2
_geom_angle_atom_site_label_3
_geom_angle
_geom_angle_site_symmetry_1
_geom_angle_site_symmetry_3
C2 O1 C1 118.6(4) . .
O1 C2 C3 116.5(4) . .
O1 C2 C27 123.7(4) . .
C3 C2 C27 119.7(4) . .
C4 C3 C2 119.7(4) . .
C3 C4 C5 121.9(4) . .
C26 C5 C4 118.1(4) . .
C26 C5 C6 121.8(3) . .
C4 C5 C6 120.1(4) . .
C25 C6 C7 119.3(3) . .
C25 C6 C5 120.9(3) . .
C7 C6 C5 119.7(4) . .
C8 C7 C6 117.9(4) . .
C8 C7 C42 119.3(3) . .
C6 C7 C42 122.8(4) . .
N47 C8 C7 123.3(3) . .
N47 C8 C9 116.3(3) . .
C7 C8 C9 120.4(4) . .
C10 C9 C44 120.7(3) . .
C10 C9 C8 119.2(4) . .
C44 C9 C8 120.0(3) . .
C9 C10 C11 119.7(4) . .
C46 C11 C10 119.8(4) . .
C46 C11 C12 119.7(3) . .
C10 C11 C12 120.5(4) . .
C13 C12 C11 177.9(5) . .
C12 C13 C14 173.2(4) . .
C41 C14 C13 123.1(4) . .
C41 C14 C15 118.6(4) . .
C13 C14 C15 118.2(4) . .
C16 C15 C14 122.3(3) . .
C16 C15 C38 120.0(3) . .
C14 C15 C38 117.7(4) . .
C15 C16 C17 120.4(3) . .
C16 C17 C36 119.8(4) . .
C16 C17 C18 121.6(3) . .
C36 C17 C18 118.5(3) . .
C33 C18 C19 121.7(4) . .
C33 C18 C17 117.7(4) . .
C19 C18 C17 120.5(4) . .
C20 C19 C18 177.0(5) 2_756 .
C19 C20 C21 177.9(4) 2_756 .
C28 C21 C22 119.9(4) . .
C28 C21 C20 119.2(4) . .
C22 C21 C20 120.9(4) . .
C23 C22 C21 120.4(4) . .
C22 C23 C30 119.2(4) . .
C22 C23 C24 121.1(4) . .
C30 C23 C24 119.7(4) . .
N47 C24 C25 122.6(4) . .
N47 C24 C23 116.1(3) . .
C25 C24 C23 121.3(3) . .
C6 C25 C24 118.6(3) . .
C6 C25 C32 122.3(4) . .
C24 C25 C32 119.1(4) . .
C5 C26 C27 120.9(4) . .
C2 C27 C26 119.7(4) . .
C29 C28 C21 119.3(4) . .
C28 C29 C30 121.0(4) . .
C23 C30 C29 120.1(4) . .
C23 C30 C31 117.4(4) . .
C29 C30 C31 122.4(4) . .
C32 C31 C30 119.6(5) . .
C31 C32 C25 115.7(5) . .
C18 C33 C34 118.4(5) . .
N35 C34 C33 126.2(4) . .
C35E C35E Cl02 115.0(6) 2_656 .
C35E C35E Cl00 105.6(8) 2_656 .
Cl02 C35E Cl00 109.3(4) . .
C34 N35 C36 118.1(4) . .
N35 C36 C37 118.6(4) . .
N35 C36 C17 121.0(4) . .
C37 C36 C17 120.4(4) . .
C36 C37 C38 119.5(3) . .
C36 C37 C0AA 121.7(4) . .
C38 C37 C0AA 118.8(4) . .
N39 C38 C37 118.3(3) . .
N39 C38 C15 121.8(4) . .
C37 C38 C15 119.9(4) . .
C40 N39 C38 117.0(4) . .
N39 C40 C41 125.9(4) . .
C14 C41 C40 119.0(4) . .
C7 C42 C43 113.2(4) . .
C42 C43 C44 113.8(4) . .
C9 C44 C45 119.2(4) . .
C9 C44 C43 118.9(3) . .
C45 C44 C43 121.5(4) . .
C46 C45 C44 120.7(4) . .
C45 C46 C11 119.8(4) . .
C8 N47 C24 118.3(3) . .
C50 C48 C49 68.4(11) . 7_566
C50 C48 C51 107.6(11) . .
C49 C48 C51 39.2(7) 7_566 .
C51 C49 C52 81.2(19) 7_566 .
C51 C49 C50 140.8(18) 7_566 .
C52 C49 C50 59.7(12) . .
C51 C49 C48 80.0(13) 7_566 7_566
C52 C49 C48 158(2) . 7_566
C50 C49 C48 138.4(14) . 7_566
C51 C49 C50 121.7(15) 7_566 7_566
C52 C49 C50 155.9(18) . 7_566
C50 C49 C50 97.3(12) . 7_566
C48 C49 C50 41.8(6) 7_566 7_566
C48 C50 C52 159.2(13) . .
C48 C50 C49 151.1(14) . .
C52 C50 C49 48.8(8) . .
C48 C50 C49 69.8(11) . 7_566
C52 C50 C49 131.0(10) . 7_566
C49 C50 C49 82.7(12) . 7_566
C49 C51 C52 48.1(10) 7_566 7_566
C49 C51 C48 60.8(13) 7_566 .
C52 C51 C48 108.1(12) 7_566 .
C49 C52 C50 71.5(15) . .
C49 C52 C51 50.8(12) . 7_566
C50 C52 C51 122.3(14) . 7_566
C1B C1B Cl1S 131.3(11) 2_656 .
C1B C1B Cl3 123.9(11) 2_656 .
Cl1S C1B Cl3 102.3(4) . .

loop_
_geom_bond_atom_site_label_1
_geom_bond_atom_site_label_2
_geom_bond_distance
_geom_bond_site_symmetry_2
Cl00 C35E 1.812(11) .
Cl02 C35E 1.752(6) .
C0AA C37 1.518(5) .
Cl3 C1B 1.860(9) .
Cl1S C1B 1.741(9) .
O1 C2 1.362(5) .
O1 C1 1.401(7) .
C2 C3 1.384(6) .
C2 C27 1.391(6) .
C3 C4 1.377(6) .
C4 C5 1.389(6) .
C5 C26 1.385(6) .
C5 C6 1.500(5) .
C6 C25 1.391(6) .
C6 C7 1.397(5) .
C7 C8 1.404(5) .
C7 C42 1.492(6) .
C8 N47 1.337(5) .
C8 C9 1.479(5) .
C9 C10 1.383(5) .
C9 C44 1.393(6) .
C10 C11 1.404(5) .
C11 C46 1.401(6) .
C11 C12 1.426(6) .
C12 C13 1.205(6) .
C13 C14 1.422(6) .
C14 C41 1.371(6) .
C14 C15 1.437(5) .
C15 C16 1.386(6) .
C15 C38 1.435(5) .
C16 C17 1.388(5) .
C17 C36 1.435(5) .
C17 C18 1.449(6) .
C18 C33 1.376(6) .
C18 C19 1.422(6) .
C19 C20 1.200(6) 2_756
C20 C19 1.200(6) 2_756
C20 C21 1.440(6) .
C21 C28 1.390(6) .
C21 C22 1.402(6) .
C22 C23 1.391(5) .
C23 C30 1.394(6) .
C23 C24 1.477(6) .
C24 N47 1.346(5) .
C24 C25 1.401(5) .
C25 C32 1.501(6) .
C26 C27 1.395(5) .
C28 C29 1.386(7) .
C29 C30 1.384(7) .
C30 C31 1.523(7) .
C31 C32 1.393(9) .
C33 C34 1.425(7) .
C34 N35 1.280(7) .
C35E C35E 1.476(14) 2_656
N35 C36 1.386(5) .
C36 C37 1.390(6) .
C37 C38 1.404(6) .
C38 N39 1.392(6) .
N39 C40 1.305(6) .
C40 C41 1.404(6) .
C42 C43 1.503(7) .
C43 C44 1.511(6) .
C44 C45 1.402(6) .
C45 C46 1.378(6) .
C48 C50 1.188(14) .
C48 C49 1.67(2) 7_566
C48 C51 1.89(2) .
C49 C51 1.21(2) 7_566
C49 C52 1.162(17) .
C49 C50 1.465(19) .
C49 C48 1.67(2) 7_566
C49 C50 1.658(18) 7_566
C50 C52 1.333(19) .
C50 C49 1.657(18) 7_566
C51 C49 1.21(2) 7_566
C51 C52 1.54(2) 7_566
C52 C51 1.54(2) 7_566
C1B C1B 0.979(14) 2_656
